data_7062943
loop_
_publ_author_name
'Lagunova, Varvara'
'Rubilkin, Pavel'
'Filatov, Evgeny'
'Plyusnin, Pavel'
'Kuratieva, Natalia'
'Korenev, Sergey'

_publ_section_title
;
 Oxalatocuprate(ii) hexaammincobalt(iii) as a precursor of metastable
 solid solutions in the Co--Cu system
;
_journal_issue 4
_journal_name_full 'New Journal of Chemistry'
_journal_page_first 1578
_journal_page_last 1586
_journal_paper_doi 10.1039/D3NJ05311C
_journal_volume 48
_journal_year 2024
_chemical_formula_moiety 'C12 H4 Cu3 O26, 2(Co H18 N6), 2(H2 O)'
_chemical_formula_sum 'C12 H44 Co2 Cu3 N12 O28'
_chemical_formula_weight 1113.07
_space_group_crystal_system monoclinic
_space_group_IT_number 14
_space_group_name_Hall '-P 2yn'
_space_group_name_H-M_alt 'P 1 21/n 1'
_atom_sites_solution_hydrogens mixed
_atom_sites_solution_primary direct
_atom_sites_solution_secondary difmap
_audit_creation_method SHELXL-2014/7
_audit_update_record
;
2023-10-17 deposited with the CCDC.	2023-12-22 downloaded from the CCDC.
;
_cell_angle_alpha 90
_cell_angle_beta 106.496(2)
_cell_angle_gamma 90
_cell_formula_units_Z 4
_cell_length_a 9.6581(7)
_cell_length_b 28.4118(14)
_cell_length_c 13.7644(10)
_cell_measurement_reflns_used 2050
_cell_measurement_temperature 150(2)
_cell_measurement_theta_max 25.29
_cell_measurement_theta_min 2.41
_cell_volume 3621.5(4)
_computing_cell_refinement 'Bruker SAINT'
_computing_data_collection 'Bruker APEX2'
_computing_data_reduction 'Bruker SAINT'
_computing_molecular_graphics 'Bruker SHELXTL'
_computing_publication_material 'Bruker SHELXTL'
_computing_structure_refinement 'Bruker SHELXTL'
_computing_structure_solution 'Bruker SHELXTL'
_diffrn_ambient_temperature 150(2)
_diffrn_detector_area_resol_mean 25
_diffrn_measured_fraction_theta_full 0.999
_diffrn_measured_fraction_theta_max 0.995
_diffrn_measurement_device_type 'Bruker Nonius X8Apex CCD area-detector'
_diffrn_measurement_method '\f scans'
_diffrn_radiation_monochromator graphite
_diffrn_radiation_probe x-ray
_diffrn_radiation_type MoK\a
_diffrn_radiation_wavelength 0.71073
_diffrn_reflns_av_R_equivalents 0.0968
_diffrn_reflns_av_unetI/netI 0.1060
_diffrn_reflns_Laue_measured_fraction_full 0.999
_diffrn_reflns_Laue_measured_fraction_max 0.995
_diffrn_reflns_limit_h_max 12
_diffrn_reflns_limit_h_min -12
_diffrn_reflns_limit_k_max 35
_diffrn_reflns_limit_k_min -21
_diffrn_reflns_limit_l_max 17
_diffrn_reflns_limit_l_min -17
_diffrn_reflns_number 24701
_diffrn_reflns_point_group_measured_fraction_full 0.999
_diffrn_reflns_point_group_measured_fraction_max 0.995
_diffrn_reflns_theta_full 25.250
_diffrn_reflns_theta_max 26.421
_diffrn_reflns_theta_min 1.701
_diffrn_standards_decay_% 0
_diffrn_standards_number 0
_exptl_absorpt_coefficient_mu 2.747
_exptl_absorpt_correction_type multi-scan
_exptl_absorpt_process_details 'Bruker SADABS'
_exptl_crystal_colour green
_exptl_crystal_density_diffrn 2.041
_exptl_crystal_description plate
_exptl_crystal_F_000 2260
_exptl_crystal_size_max 0.280
_exptl_crystal_size_mid 0.090
_exptl_crystal_size_min 0.040
_exptl_transmission_factor_max 0.745
_exptl_transmission_factor_min 0.651
_refine_diff_density_max 0.953
_refine_diff_density_min -0.773
_refine_diff_density_rms 0.154
_refine_ls_extinction_coef 0.00062(8)
_refine_ls_extinction_expression Fc^*^=kFc[1+0.001xFc^2^\l^3^/sin(2\q)]^-1/4^
_refine_ls_extinction_method 'SHELXL-2014/7 (Sheldrick 2014'
_refine_ls_goodness_of_fit_ref 0.972
_refine_ls_hydrogen_treatment mixed
_refine_ls_matrix_type full
_refine_ls_number_parameters 550
_refine_ls_number_reflns 7404
_refine_ls_number_restraints 9
_refine_ls_restrained_S_all 0.971
_refine_ls_R_factor_all 0.1204
_refine_ls_R_factor_gt 0.0587
_refine_ls_shift/su_max 0.000
_refine_ls_shift/su_mean 0.000
_refine_ls_structure_factor_coef Fsqd
_refine_ls_weighting_details 'w=1/[\s^2^(Fo^2^)+(0.0412P)^2^] where P=(Fo^2^+2Fc^2^)/3'
_refine_ls_weighting_scheme calc
_refine_ls_wR_factor_gt 0.1084
_refine_ls_wR_factor_ref 0.1274
_reflns_Friedel_coverage 0.000
_reflns_number_gt 4189
_reflns_number_total 7404
_reflns_threshold_expression >2\s(I)
_cod_data_source_file d3nj05311c2.cif
_cod_data_source_block rpa009
_cod_depositor_comments 'Adding full bibliography for 7062943.cif.'
_cod_original_sg_symbol_H-M 'P 21/n'
_cod_database_code 7062943
_shelx_shelxl_version_number 2014/7
_shelx_space_group_comment
;
The symmetry employed for this shelxl refinement is uniquely defined
by the following loop, which should always be used as a source of
symmetry information in preference to the above space-group names.
They are only intended as comments.
;
_shelx_estimated_absorpt_t_min 0.513
_shelx_estimated_absorpt_t_max 0.898

loop_
_space_group_symop_operation_xyz
'x, y, z'
'-x+1/2, y+1/2, -z+1/2'
'-x, -y, -z'
'x-1/2, -y-1/2, z-1/2'

loop_
_atom_site_label
_atom_site_type_symbol
_atom_site_fract_x
_atom_site_fract_y
_atom_site_fract_z
_atom_site_U_iso_or_equiv
_atom_site_adp_type
_atom_site_occupancy
_atom_site_site_symmetry_order
_atom_site_calc_flag
_atom_site_refinement_flags_posn
_atom_site_refinement_flags_adp
_atom_site_refinement_flags_occupancy
_atom_site_disorder_assembly
_atom_site_disorder_group
Cu1 Cu 0.75958(9) 0.57235(3) 0.25129(6) 0.0142(2) Uani 1 1 d . . . . .
Cu2 Cu 0.40111(9) 0.17651(3) 0.28462(6) 0.0144(2) Uani 1 1 d . . . . .
Cu3 Cu 0.57232(9) 0.37483(2) 0.26496(6) 0.0136(2) Uani 1 1 d . . . . .
Co1 Co 0.0000 0.0000 0.0000 0.0095(3) Uani 1 2 d S . P . .
Co2 Co 0.5000 0.0000 0.5000 0.0091(3) Uani 1 2 d S . P . .
Co3 Co 0.65040(9) 0.24901(2) 0.03270(6) 0.0093(2) Uani 1 1 d . . . . .
O1W O 0.3632(6) 0.40799(16) 0.1230(4) 0.0239(12) Uani 1 1 d D . . . .
O2W O 0.5190(6) 0.18082(16) 0.6655(4) 0.0251(12) Uani 1 1 d D . . . .
O3W O 0.6279(5) 0.06844(15) 0.8654(4) 0.0234(12) Uani 1 1 d D . . . .
O4W O 0.7826(6) 0.34058(15) 0.4082(4) 0.0260(12) Uani 1 1 d D . . . .
O11 O 0.9541(5) 0.57592(13) 0.2381(3) 0.0139(10) Uani 1 1 d . . . . .
O12 O 0.8505(5) 0.57693(13) 0.3956(3) 0.0135(10) Uani 1 1 d . . . . .
O13 O 0.6657(5) 0.58048(14) 0.1089(3) 0.0160(11) Uani 1 1 d . . . . .
O14 O 0.5679(5) 0.56416(14) 0.2657(3) 0.0161(10) Uani 1 1 d . . . . .
O15 O 1.1732(5) 0.55709(15) 0.3354(4) 0.0220(11) Uani 1 1 d . . . . .
O16 O 1.0711(5) 0.57444(15) 0.5033(4) 0.0228(12) Uani 1 1 d . . . . .
O17 O 0.4530(5) 0.56456(15) -0.0007(4) 0.0229(12) Uani 1 1 d . . . . .
O18 O 0.3514(5) 0.54427(15) 0.1646(4) 0.0226(11) Uani 1 1 d . . . . .
O21 O 0.2068(5) 0.17242(13) 0.2966(3) 0.0162(10) Uani 1 1 d . . . . .
O22 O 0.3133(5) 0.17387(13) 0.1412(3) 0.0155(10) Uani 1 1 d . . . . .
O23 O 0.4957(5) 0.16907(13) 0.4270(3) 0.0142(10) Uani 1 1 d . . . . .
O24 O 0.5942(5) 0.18609(14) 0.2712(3) 0.0164(11) Uani 1 1 d . . . . .
O25 O -0.0136(5) 0.19117(16) 0.1994(4) 0.0265(12) Uani 1 1 d . . . . .
O26 O 0.0958(6) 0.18547(15) 0.0324(4) 0.0269(12) Uani 1 1 d . . . . .
O27 O 0.7169(5) 0.17610(14) 0.5357(4) 0.0202(11) Uani 1 1 d . . . . .
O28 O 0.8118(5) 0.20365(15) 0.3716(3) 0.0208(11) Uani 1 1 d . . . . .
O31 O 0.6434(5) 0.43947(12) 0.2857(3) 0.0126(10) Uani 1 1 d . . . . .
O32 O 0.7027(5) 0.36885(13) 0.1821(3) 0.0146(10) Uani 1 1 d . . . . .
O33 O 0.4427(5) 0.38107(12) 0.3486(3) 0.0147(10) Uani 1 1 d . . . . .
O34 O 0.5013(5) 0.31051(12) 0.2437(3) 0.0115(10) Uani 1 1 d . . . . .
O35 O 0.7964(5) 0.48674(13) 0.2365(3) 0.0147(10) Uani 1 1 d . . . . .
O36 O 0.8769(5) 0.40891(13) 0.1421(3) 0.0151(10) Uani 1 1 d . . . . .
O37 O 0.2671(5) 0.34112(13) 0.3874(3) 0.0154(10) Uani 1 1 d . . . . .
O38 O 0.3497(5) 0.26262(13) 0.2936(3) 0.0179(11) Uani 1 1 d . . . . .
N11 N 0.0244(6) 0.06640(15) 0.0416(4) 0.0117(12) Uani 1 1 d . . . . .
H11A H -0.0001 0.0851 -0.0144 0.018 Uiso 1 1 calc R U . . .
H11B H 0.1181 0.0717 0.0768 0.018 Uiso 1 1 calc R U . . .
H11C H -0.0336 0.0731 0.0816 0.018 Uiso 1 1 calc R U . . .
N12 N 0.1035(6) -0.01662(15) 0.1393(4) 0.0130(13) Uani 1 1 d . . . . .
H12A H 0.1871 -0.0317 0.1404 0.020 Uiso 1 1 calc R U . . .
H12B H 0.0476 -0.0359 0.1651 0.020 Uiso 1 1 calc R U . . .
H12C H 0.1242 0.0100 0.1775 0.020 Uiso 1 1 calc R U . . .
N13 N 0.1860(6) 0.00138(16) -0.0323(4) 0.0161(13) Uani 1 1 d . . . . .
H13A H 0.2235 -0.0282 -0.0273 0.024 Uiso 1 1 calc R U . . .
H13B H 0.2484 0.0207 0.0121 0.024 Uiso 1 1 calc R U . . .
H13C H 0.1721 0.0123 -0.0965 0.024 Uiso 1 1 calc R U . . .
N21 N 0.6846(6) 0.00454(16) 0.4697(4) 0.0164(13) Uani 1 1 d . . . . .
H21A H 0.6740 -0.0053 0.4051 0.025 Uiso 1 1 calc R U . . .
H21B H 0.7507 -0.0139 0.5135 0.025 Uiso 1 1 calc R U . . .
H21C H 0.7153 0.0350 0.4765 0.025 Uiso 1 1 calc R U . . .
N22 N 0.4503(6) 0.06440(15) 0.4513(4) 0.0153(13) Uani 1 1 d . . . . .
H22A H 0.3531 0.0666 0.4231 0.023 Uiso 1 1 calc R U . . .
H22B H 0.4963 0.0716 0.4040 0.023 Uiso 1 1 calc R U . . .
H22C H 0.4782 0.0848 0.5042 0.023 Uiso 1 1 calc R U . . .
N23 N 0.5959(6) 0.02240(16) 0.6389(4) 0.0152(13) Uani 1 1 d . . . . .
H23A H 0.5342 0.0411 0.6605 0.023 Uiso 1 1 calc R U . . .
H23B H 0.6763 0.0391 0.6388 0.023 Uiso 1 1 calc R U . . .
H23C H 0.6215 -0.0027 0.6812 0.023 Uiso 1 1 calc R U . . .
N31 N 0.6849(6) 0.18320(15) 0.0752(4) 0.0134(12) Uani 1 1 d . . . . .
H31A H 0.6439 0.1772 0.1258 0.020 Uiso 1 1 calc R U . . .
H31B H 0.7817 0.1779 0.0979 0.020 Uiso 1 1 calc R U . . .
H31C H 0.6453 0.1640 0.0216 0.020 Uiso 1 1 calc R U . . .
N32 N 0.6156(6) 0.31489(15) -0.0112(4) 0.0132(12) Uani 1 1 d . . . . .
H32A H 0.5191 0.3197 -0.0377 0.020 Uiso 1 1 calc R U . . .
H32B H 0.6616 0.3212 -0.0590 0.020 Uiso 1 1 calc R U . . .
H32C H 0.6502 0.3343 0.0430 0.020 Uiso 1 1 calc R U . . .
N33 N 0.8361(5) 0.25105(15) 0.0020(4) 0.0117(12) Uani 1 1 d . . . . .
H33A H 0.8836 0.2780 0.0275 0.018 Uiso 1 1 calc R U . . .
H33B H 0.8209 0.2503 -0.0664 0.018 Uiso 1 1 calc R U . . .
H33C H 0.8903 0.2258 0.0305 0.018 Uiso 1 1 calc R U . . .
N34 N 0.7502(6) 0.26679(16) 0.1729(4) 0.0143(13) Uani 1 1 d . . . . .
H34A H 0.6919 0.2857 0.1974 0.021 Uiso 1 1 calc R U . . .
H34B H 0.8330 0.2824 0.1746 0.021 Uiso 1 1 calc R U . . .
H34C H 0.7719 0.2404 0.2118 0.021 Uiso 1 1 calc R U . . .
N35 N 0.4661(6) 0.24903(16) 0.0642(4) 0.0128(12) Uani 1 1 d . . . . .
H35A H 0.4775 0.2622 0.1262 0.019 Uiso 1 1 calc R U . . .
H35B H 0.4341 0.2189 0.0645 0.019 Uiso 1 1 calc R U . . .
H35C H 0.4004 0.2660 0.0165 0.019 Uiso 1 1 calc R U . . .
N36 N 0.5515(6) 0.22886(16) -0.1068(4) 0.0141(13) Uani 1 1 d . . . . .
H36A H 0.4710 0.2121 -0.1071 0.021 Uiso 1 1 calc R U . . .
H36B H 0.6119 0.2105 -0.1305 0.021 Uiso 1 1 calc R U . . .
H36C H 0.5259 0.2546 -0.1472 0.021 Uiso 1 1 calc R U . . .
C11 C 1.0476(7) 0.56802(19) 0.3239(5) 0.0117(11) Uani 1 1 d . . . . .
C12 C 0.9867(7) 0.57362(18) 0.4174(5) 0.0117(11) Uani 1 1 d . . . . .
C13 C 0.5345(7) 0.56813(19) 0.0862(5) 0.0148(15) Uani 1 1 d . . . . .
C14 C 0.4758(7) 0.55818(19) 0.1790(5) 0.0129(15) Uani 1 1 d . . . . .
C21 C 0.1141(8) 0.1813(2) 0.2119(5) 0.0158(16) Uani 1 1 d . . . . .
C22 C 0.1751(8) 0.1803(2) 0.1189(6) 0.0180(16) Uani 1 1 d . . . . .
C23 C 0.6320(7) 0.17786(19) 0.4496(5) 0.0129(15) Uani 1 1 d . . . . .
C24 C 0.6866(7) 0.1905(2) 0.3576(5) 0.0136(15) Uani 1 1 d . . . . .
C31 C 0.7374(7) 0.4484(2) 0.2397(5) 0.0118(14) Uani 1 1 d . . . . .
C32 C 0.7791(7) 0.40563(19) 0.1824(5) 0.0123(14) Uani 1 1 d . . . . .
C33 C 0.3655(7) 0.34422(19) 0.3478(5) 0.0114(10) Uani 1 1 d . . . . .
C34 C 0.4068(7) 0.3014(2) 0.2911(5) 0.0114(10) Uani 1 1 d . . . . .
H41W H 0.808(6) 0.3716(9) 0.433(4) 0.017(18) Uiso 1 1 d D . . . .
H21W H 0.596(9) 0.181(4) 0.634(8) 0.13(5) Uiso 1 1 d D . . . .
H31W H 0.560(6) 0.070(2) 0.905(5) 0.04(2) Uiso 1 1 d D . . . .
H11W H 0.421(9) 0.422(3) 0.085(7) 0.10(4) Uiso 1 1 d D . . . .
H42W H 0.750(16) 0.329(3) 0.463(6) 0.24(8) Uiso 1 1 d D . . . .
H12W H 0.310(8) 0.3802(17) 0.097(6) 0.07(3) Uiso 1 1 d D . . . .
H32W H 0.670(7) 0.0991(12) 0.879(6) 0.05(2) Uiso 1 1 d D . . . .
H22W H 0.504(13) 0.1482(12) 0.677(10) 0.15(5) Uiso 1 1 d D . . . .

loop_
_atom_site_aniso_label
_atom_site_aniso_U_11
_atom_site_aniso_U_22
_atom_site_aniso_U_33
_atom_site_aniso_U_23
_atom_site_aniso_U_13
_atom_site_aniso_U_12
Cu1 0.0129(5) 0.0222(4) 0.0101(5) 0.0001(3) 0.0070(4) -0.0004(3)
Cu2 0.0124(5) 0.0225(4) 0.0102(5) -0.0001(3) 0.0066(4) -0.0033(3)
Cu3 0.0194(5) 0.0126(4) 0.0141(4) -0.0029(3) 0.0134(4) -0.0049(3)
Co1 0.0110(7) 0.0118(6) 0.0069(7) 0.0014(5) 0.0044(6) -0.0005(5)
Co2 0.0103(7) 0.0108(5) 0.0087(7) 0.0006(5) 0.0068(6) 0.0015(5)
Co3 0.0111(5) 0.0117(4) 0.0072(5) -0.0005(4) 0.0060(4) 0.0000(4)
O1W 0.029(3) 0.029(3) 0.017(3) -0.001(2) 0.011(3) -0.006(2)
O2W 0.027(3) 0.026(3) 0.026(3) -0.001(2) 0.014(3) 0.003(2)
O3W 0.024(3) 0.025(2) 0.026(3) -0.005(2) 0.013(3) -0.007(2)
O4W 0.035(3) 0.025(3) 0.021(3) 0.005(2) 0.011(3) -0.007(2)
O11 0.013(3) 0.018(2) 0.013(3) -0.0003(19) 0.008(2) 0.0010(19)
O12 0.014(3) 0.019(2) 0.011(3) -0.0028(19) 0.009(2) -0.0054(19)
O13 0.013(3) 0.025(2) 0.014(3) 0.003(2) 0.011(2) 0.002(2)
O14 0.010(3) 0.033(2) 0.004(2) -0.001(2) -0.001(2) 0.003(2)
O15 0.012(3) 0.032(3) 0.023(3) 0.005(2) 0.006(2) 0.006(2)
O16 0.021(3) 0.033(3) 0.012(3) -0.005(2) 0.002(2) 0.005(2)
O17 0.020(3) 0.036(3) 0.009(3) 0.004(2) 0.000(2) -0.006(2)
O18 0.013(3) 0.033(3) 0.021(3) 0.004(2) 0.004(2) -0.005(2)
O21 0.012(3) 0.024(2) 0.013(3) -0.004(2) 0.004(2) -0.007(2)
O22 0.020(3) 0.019(2) 0.010(3) 0.0014(19) 0.008(2) 0.003(2)
O23 0.017(3) 0.017(2) 0.008(3) 0.0015(18) 0.004(2) -0.006(2)
O24 0.013(3) 0.027(2) 0.012(3) 0.001(2) 0.008(2) -0.004(2)
O25 0.012(3) 0.038(3) 0.032(3) 0.005(2) 0.011(3) 0.008(2)
O26 0.026(3) 0.039(3) 0.013(3) -0.005(2) 0.000(3) 0.006(2)
O27 0.018(3) 0.031(2) 0.011(3) 0.005(2) 0.003(2) 0.003(2)
O28 0.016(3) 0.034(3) 0.013(3) 0.003(2) 0.007(2) -0.004(2)
O31 0.021(3) 0.0075(19) 0.013(3) -0.0071(18) 0.010(2) -0.0055(18)
O32 0.025(3) 0.010(2) 0.013(3) -0.0036(18) 0.012(2) -0.0017(19)
O33 0.023(3) 0.0074(19) 0.017(3) -0.0032(18) 0.011(2) -0.0077(18)
O34 0.012(3) 0.016(2) 0.012(3) -0.0006(18) 0.011(2) -0.0016(18)
O35 0.018(3) 0.009(2) 0.019(3) -0.0034(18) 0.007(2) -0.0071(19)
O36 0.020(3) 0.015(2) 0.015(3) -0.0050(19) 0.013(2) -0.0043(19)
O37 0.016(3) 0.018(2) 0.017(3) 0.0037(19) 0.013(2) -0.0041(19)
O38 0.022(3) 0.016(2) 0.019(3) -0.0020(19) 0.011(2) -0.006(2)
N11 0.013(3) 0.017(3) 0.006(3) 0.001(2) 0.004(2) 0.001(2)
N12 0.017(3) 0.010(2) 0.015(3) -0.002(2) 0.009(3) -0.004(2)
N13 0.018(4) 0.021(3) 0.010(3) 0.001(2) 0.005(3) 0.001(2)
N21 0.020(4) 0.017(3) 0.014(3) 0.000(2) 0.009(3) -0.001(2)
N22 0.015(3) 0.019(3) 0.015(3) 0.004(2) 0.008(3) 0.005(2)
N23 0.015(3) 0.017(3) 0.017(3) -0.002(2) 0.010(3) 0.001(2)
N31 0.022(3) 0.015(3) 0.007(3) -0.001(2) 0.010(3) -0.005(2)
N32 0.013(3) 0.018(3) 0.011(3) -0.003(2) 0.007(3) 0.000(2)
N33 0.010(3) 0.015(2) 0.011(3) -0.003(2) 0.006(2) -0.004(2)
N34 0.020(3) 0.016(2) 0.009(3) 0.002(2) 0.008(3) 0.001(2)
N35 0.011(3) 0.014(2) 0.016(3) -0.002(2) 0.008(3) 0.003(2)
N36 0.018(3) 0.016(3) 0.012(3) -0.004(2) 0.009(3) 0.000(2)
C11 0.021(3) 0.0030(19) 0.011(3) 0.0034(19) 0.004(2) 0.000(2)
C12 0.021(3) 0.0030(19) 0.011(3) 0.0034(19) 0.004(2) 0.000(2)
C13 0.012(4) 0.010(3) 0.022(4) 0.003(3) 0.004(3) 0.005(3)
C14 0.017(4) 0.009(3) 0.015(4) 0.001(3) 0.007(3) -0.001(3)
C21 0.016(4) 0.024(4) 0.007(4) -0.004(3) 0.005(3) -0.006(3)
C22 0.022(4) 0.014(3) 0.023(4) -0.004(3) 0.014(4) -0.001(3)
C23 0.017(4) 0.008(3) 0.015(4) 0.000(3) 0.007(3) 0.000(3)
C24 0.007(4) 0.021(3) 0.014(4) 0.002(3) 0.006(3) 0.000(3)
C31 0.012(4) 0.016(3) 0.005(3) 0.002(3) 0.000(3) 0.001(3)
C32 0.019(4) 0.013(3) 0.007(4) 0.002(3) 0.006(3) 0.000(3)
C33 0.017(3) 0.013(2) 0.004(2) 0.0013(18) 0.002(2) 0.004(2)
C34 0.017(3) 0.013(2) 0.004(2) 0.0013(18) 0.002(2) 0.004(2)

loop_
_atom_type_symbol
_atom_type_description
_atom_type_scat_dispersion_real
_atom_type_scat_dispersion_imag
_atom_type_scat_source
C C 0.0033 0.0016 'International Tables Vol C Tables 4.2.6.8 and 6.1.1.4'
H H 0.0000 0.0000 'International Tables Vol C Tables 4.2.6.8 and 6.1.1.4'
N N 0.0061 0.0033 'International Tables Vol C Tables 4.2.6.8 and 6.1.1.4'
O O 0.0106 0.0060 'International Tables Vol C Tables 4.2.6.8 and 6.1.1.4'
Co Co 0.3494 0.9721 'International Tables Vol C Tables 4.2.6.8 and 6.1.1.4'
Cu Cu 0.3201 1.2651 'International Tables Vol C Tables 4.2.6.8 and 6.1.1.4'

loop_
_geom_angle_atom_site_label_1
_geom_angle_atom_site_label_2
_geom_angle_atom_site_label_3
_geom_angle
_geom_angle_site_symmetry_1
_geom_angle_site_symmetry_3
_geom_angle_publ_flag
O13 Cu1 O14 86.01(19) . . ?
O13 Cu1 O12 169.19(17) . . ?
O14 Cu1 O12 94.13(19) . . ?
O13 Cu1 O11 95.00(19) . . ?
O14 Cu1 O11 176.04(17) . . ?
O12 Cu1 O11 85.61(19) . . ?
O22 Cu2 O23 171.19(17) . . ?
O22 Cu2 O21 86.0(2) . . ?
O23 Cu2 O21 95.61(19) . . ?
O22 Cu2 O24 93.6(2) . . ?
O23 Cu2 O24 85.48(19) . . ?
O21 Cu2 O24 175.36(17) . . ?
O32 Cu3 O33 179.6(2) . . ?
O32 Cu3 O34 95.15(16) . . ?
O33 Cu3 O34 85.14(16) . . ?
O32 Cu3 O31 84.73(17) . . ?
O33 Cu3 O31 94.97(16) . . ?
O34 Cu3 O31 179.8(2) . . ?
N12 Co1 N12 180.0 3 . ?
N12 Co1 N11 87.7(2) 3 3 ?
N12 Co1 N11 92.3(2) . 3 ?
N12 Co1 N11 92.3(2) 3 . ?
N12 Co1 N11 87.7(2) . . ?
N11 Co1 N11 180.0 3 . ?
N12 Co1 N13 91.1(2) 3 . ?
N12 Co1 N13 88.9(2) . . ?
N11 Co1 N13 89.7(2) 3 . ?
N11 Co1 N13 90.3(2) . . ?
N12 Co1 N13 88.9(2) 3 3 ?
N12 Co1 N13 91.1(2) . 3 ?
N11 Co1 N13 90.3(2) 3 3 ?
N11 Co1 N13 89.7(2) . 3 ?
N13 Co1 N13 180.0 . 3 ?
N21 Co2 N21 180.0 . 3_656 ?
N21 Co2 N22 90.9(2) . . ?
N21 Co2 N22 89.1(2) 3_656 . ?
N21 Co2 N22 89.1(2) . 3_656 ?
N21 Co2 N22 90.9(2) 3_656 3_656 ?
N22 Co2 N22 180.0 . 3_656 ?
N21 Co2 N23 91.2(2) . 3_656 ?
N21 Co2 N23 88.8(2) 3_656 3_656 ?
N22 Co2 N23 88.2(2) . 3_656 ?
N22 Co2 N23 91.8(2) 3_656 3_656 ?
N21 Co2 N23 88.8(2) . . ?
N21 Co2 N23 91.2(2) 3_656 . ?
N22 Co2 N23 91.8(2) . . ?
N22 Co2 N23 88.2(2) 3_656 . ?
N23 Co2 N23 180.0(3) 3_656 . ?
N35 Co3 N33 178.25(19) . . ?
N35 Co3 N31 91.3(2) . . ?
N33 Co3 N31 90.2(2) . . ?
N35 Co3 N34 90.3(2) . . ?
N33 Co3 N34 88.9(2) . . ?
N31 Co3 N34 87.6(2) . . ?
N35 Co3 N32 88.9(2) . . ?
N33 Co3 N32 89.6(2) . . ?
N31 Co3 N32 179.5(2) . . ?
N34 Co3 N32 92.9(2) . . ?
N35 Co3 N36 89.8(2) . . ?
N33 Co3 N36 91.1(2) . . ?
N31 Co3 N36 90.4(2) . . ?
N34 Co3 N36 178.02(19) . . ?
N32 Co3 N36 89.1(2) . . ?
C11 O11 Cu1 110.5(4) . . ?
C12 O12 Cu1 112.1(4) . . ?
C13 O13 Cu1 111.6(4) . . ?
C14 O14 Cu1 110.7(4) . . ?
C21 O21 Cu2 110.8(4) . . ?
C22 O22 Cu2 111.3(4) . . ?
C23 O23 Cu2 112.4(4) . . ?
C24 O24 Cu2 111.2(4) . . ?
C31 O31 Cu3 112.7(4) . . ?
C32 O32 Cu3 113.5(4) . . ?
C33 O33 Cu3 113.1(4) . . ?
C34 O34 Cu3 112.5(4) . . ?
O15 C11 O11 125.3(6) . . ?
O15 C11 C12 120.7(6) . . ?
O11 C11 C12 114.0(6) . . ?
O16 C12 O12 125.8(7) . . ?
O16 C12 C11 119.4(6) . . ?
O12 C12 C11 114.8(6) . . ?
O17 C13 O13 125.6(7) . . ?
O17 C13 C14 119.7(6) . . ?
O13 C13 C14 114.7(6) . . ?
O18 C14 O14 125.6(6) . . ?
O18 C14 C13 119.5(6) . . ?
O14 C14 C13 114.8(6) . . ?
O25 C21 O21 126.0(7) . . ?
O25 C21 C22 119.3(6) . . ?
O21 C21 C22 114.7(6) . . ?
O26 C22 O22 124.2(7) . . ?
O26 C22 C21 121.3(7) . . ?
O22 C22 C21 114.5(6) . . ?
O27 C23 O23 125.2(6) . . ?
O27 C23 C24 120.5(6) . . ?
O23 C23 C24 114.3(6) . . ?
O28 C24 O24 125.1(6) . . ?
O28 C24 C23 119.5(6) . . ?
O24 C24 C23 115.5(6) . . ?
O35 C31 O31 126.5(6) . . ?
O35 C31 C32 118.6(6) . . ?
O31 C31 C32 114.9(5) . . ?
O36 C32 O32 125.4(5) . . ?
O36 C32 C31 120.8(5) . . ?
O32 C32 C31 113.9(5) . . ?
O37 C33 O33 125.2(5) . . ?
O37 C33 C34 120.5(5) . . ?
O33 C33 C34 114.3(5) . . ?
O38 C34 O34 125.4(5) . . ?
O38 C34 C33 120.1(6) . . ?
O34 C34 C33 114.5(5) . . ?

loop_
_geom_bond_atom_site_label_1
_geom_bond_atom_site_label_2
_geom_bond_distance
_geom_bond_site_symmetry_2
_geom_bond_publ_flag
Cu1 O13 1.925(5) . ?
Cu1 O14 1.931(5) . ?
Cu1 O12 1.935(4) . ?
Cu1 O11 1.941(4) . ?
Cu2 O22 1.916(5) . ?
Cu2 O23 1.925(4) . ?
Cu2 O21 1.934(5) . ?
Cu2 O24 1.945(4) . ?
Cu3 O32 1.931(4) . ?
Cu3 O33 1.935(4) . ?
Cu3 O34 1.945(4) . ?
Cu3 O31 1.953(4) . ?
Co1 N12 1.953(5) 3 ?
Co1 N12 1.953(5) . ?
Co1 N11 1.966(4) 3 ?
Co1 N11 1.966(4) . ?
Co1 N13 1.970(5) . ?
Co1 N13 1.970(5) 3 ?
Co2 N21 1.947(5) . ?
Co2 N21 1.947(5) 3_656 ?
Co2 N22 1.961(4) . ?
Co2 N22 1.961(4) 3_656 ?
Co2 N23 1.977(5) 3_656 ?
Co2 N23 1.978(5) . ?
Co3 N35 1.948(5) . ?
Co3 N33 1.957(5) . ?
Co3 N31 1.959(4) . ?
Co3 N34 1.963(5) . ?
Co3 N32 1.966(4) . ?
Co3 N36 1.971(5) . ?
O11 C11 1.286(8) . ?
O12 C12 1.267(8) . ?
O13 C13 1.265(8) . ?
O14 C14 1.281(8) . ?
O15 C11 1.219(8) . ?
O16 C12 1.232(8) . ?
O17 C13 1.235(8) . ?
O18 C14 1.226(8) . ?
O21 C21 1.278(8) . ?
O22 C22 1.296(8) . ?
O23 C23 1.288(8) . ?
O24 C24 1.273(8) . ?
O25 C21 1.229(8) . ?
O26 C22 1.228(8) . ?
O27 C23 1.236(8) . ?
O28 C24 1.227(7) . ?
O31 C31 1.271(7) . ?
O32 C32 1.279(7) . ?
O33 C33 1.283(7) . ?
O34 C34 1.289(7) . ?
O35 C31 1.237(7) . ?
O36 C32 1.227(7) . ?
O37 C33 1.226(7) . ?
O38 C34 1.236(7) . ?
C11 C12 1.568(9) . ?
C13 C14 1.563(9) . ?
C21 C22 1.552(9) . ?
C23 C24 1.545(9) . ?
C31 C32 1.562(8) . ?
C33 C34 1.558(8) . ?
